data_7044500
loop_
_publ_author_name
'Pandey, Priyanka'
'Kharediya, Bhagwan'
'El Rez, Bahjat'
'Sutter, Jean-Pascal'
'govindaraju, bhargavi'
'M V, Rajasekharan'
'Sunkari, Sailaja S.'

_publ_section_title
;
 Ligand Directed Structural Diversity and Magnetism in Copper(II)-Azido
 Assemblies with Isomeric Aminopyridines: Synthesis, Structure, Magnetism
 and Theoretical studies
;
_journal_name_full 'Dalton Trans.'
_journal_paper_doi 10.1039/C7DT03115G
_journal_year 2017
_chemical_formula_moiety 'C10 H12 Cu N10'
_chemical_formula_sum 'C10 H12 Cu N10'
_chemical_formula_weight 335.84
_chemical_melting_point 482
_space_group_crystal_system monoclinic
_space_group_IT_number 14
_space_group_name_Hall '-P 2ybc'
_space_group_name_H-M_alt 'P 1 21/c 1'
_symmetry_space_group_name_Hall '-P 2ybc'
_symmetry_space_group_name_H-M 'P 1 21/c 1'
_atom_sites_solution_hydrogens geom
_audit_creation_method SHELXL-2016/4
_audit_update_record
;
2017-03-04 deposited with the CCDC.
2017-10-19 downloaded from the CCDC.
;
_cell_angle_alpha 90
_cell_angle_beta 91.174(14)
_cell_angle_gamma 90
_cell_formula_units_Z 4
_cell_length_a 12.3425(16)
_cell_length_b 3.5983(4)
_cell_length_c 30.836(4)
_cell_measurement_reflns_used 1489
_cell_measurement_temperature 293(2)
_cell_measurement_theta_max 28.8497
_cell_measurement_theta_min 3.1382
_cell_volume 1369.2(3)
_computing_cell_refinement
;
CrysAlisPro, Agilent Technologies,
Version 1.171.34.49 (release 20-01-2011 CrysAlis171 .NET)
(compiled Jan 20 2011,15:58:25)
;
_computing_data_collection
;
CrysAlisPro, Agilent Technologies,
Version 1.171.34.49 (release 20-01-2011 CrysAlis171 .NET)
(compiled Jan 20 2011,15:58:25)
;
_computing_data_reduction
;
CrysAlisPro, Agilent Technologies,
Version 1.171.34.49 (release 20-01-2011 CrysAlis171 .NET)
(compiled Jan 20 2011,15:58:25)
;
_computing_molecular_graphics ORTEP-III
_computing_publication_material 'SHELXL-2016/4 (Sheldrick, 2016)'
_computing_structure_refinement 'SHELXL-2016/4 (Sheldrick, 2016)'
_computing_structure_solution 'SHELXS-2016/4 (Sheldrick, 2016)'
_diffrn_ambient_temperature 293(2)
_diffrn_detector_area_resol_mean 16.0938
_diffrn_measured_fraction_theta_full 0.996
_diffrn_measured_fraction_theta_max 0.996
_diffrn_measurement_device_type 'Xcalibur, Eos'
_diffrn_measurement_method '\w scans'
_diffrn_radiation_type MoK\a
_diffrn_radiation_wavelength 0.71073
_diffrn_reflns_av_R_equivalents 0.0307
_diffrn_reflns_av_unetI/netI 0.0537
_diffrn_reflns_Laue_measured_fraction_full 0.996
_diffrn_reflns_Laue_measured_fraction_max 0.996
_diffrn_reflns_limit_h_max 15
_diffrn_reflns_limit_h_min -15
_diffrn_reflns_limit_k_max 4
_diffrn_reflns_limit_k_min -2
_diffrn_reflns_limit_l_max 21
_diffrn_reflns_limit_l_min -38
_diffrn_reflns_number 5479
_diffrn_reflns_point_group_measured_fraction_full 0.996
_diffrn_reflns_point_group_measured_fraction_max 0.996
_diffrn_reflns_theta_full 25.000
_diffrn_reflns_theta_max 26.372
_diffrn_reflns_theta_min 3.145
_diffrn_source 'fine-focus sealed tube'
_exptl_absorpt_coefficient_mu 1.606
_exptl_absorpt_correction_T_max 1.00000
_exptl_absorpt_correction_T_min 0.94492
_exptl_absorpt_correction_type multi-scan
_exptl_absorpt_process_details
;
CrysAlisPro, Agilent Technologies,
Version 1.171.34.49 (release 20-01-2011 CrysAlis171 .NET)
(compiled Jan 20 2011,15:58:25)
Empirical absorption correction using spherical harmonics,
 implemented in SCALE3 ABSPACK scaling algorithm.
;
_exptl_crystal_colour 'dark brown'
_exptl_crystal_density_diffrn 1.629
_exptl_crystal_description needle
_exptl_crystal_F_000 684
_exptl_crystal_preparation ', Magnetic properties'
_exptl_crystal_recrystallization_method 'Slow diffusion of layered reactant solutions at 32 deg. C'
_exptl_crystal_size_max 0.400
_exptl_crystal_size_mid 0.200
_exptl_crystal_size_min 0.100
_refine_diff_density_max 2.487
_refine_diff_density_min -0.730
_refine_diff_density_rms 0.147
_refine_ls_extinction_method none
_refine_ls_goodness_of_fit_ref 1.205
_refine_ls_hydrogen_treatment constr
_refine_ls_matrix_type full
_refine_ls_number_parameters 207
_refine_ls_number_reflns 2808
_refine_ls_number_restraints 0
_refine_ls_restrained_S_all 1.205
_refine_ls_R_factor_all 0.1226
_refine_ls_R_factor_gt 0.0946
_refine_ls_shift/su_max 0.000
_refine_ls_shift/su_mean 0.000
_refine_ls_structure_factor_coef Fsqd
_refine_ls_weighting_details 'w=1/[\s^2^(Fo^2^)+(0.1129P)^2^+2.5931P] where P=(Fo^2^+2Fc^2^)/3'
_refine_ls_weighting_scheme calc
_refine_ls_wR_factor_gt 0.2287
_refine_ls_wR_factor_ref 0.2533
_reflns_Friedel_coverage 0.000
_reflns_number_gt 1992
_reflns_number_total 2808
_reflns_threshold_expression 'I > 2\s(I)'
_cod_data_source_file c7dt03115g2.cif
_cod_data_source_block cu4apaz4
_cod_depositor_comments
;
The following automatic conversions were performed:

'_geom_bond_publ_flag' value 'Y' changed to 'y' according to
/home/data/users/saulius/crontab/automatic-downloads/rss-feeds/RSC/lib/dictionaries/cif_core.dic
dictionary named 'cif_core.dic' version 2.4.2 from 2011-04-26 (4
times).

'_geom_angle_publ_flag' value 'Y' changed to 'y' according to
/home/data/users/saulius/crontab/automatic-downloads/rss-feeds/RSC/lib/dictionaries/cif_core.dic
dictionary named 'cif_core.dic' version 2.4.2 from 2011-04-26 (6
times).

Automatic conversion script
Id: cif_fix_values 4973 2017-02-22 13:04:09Z antanas 
;
_cod_database_code 7044500
_shelx_shelxl_version_number 2016/4
_shelx_space_group_comment
;
The symmetry employed for this shelxl refinement is uniquely defined
by the following loop, which should always be used as a source of
symmetry information in preference to the above space-group names.
They are only intended as comments.
;
_shelx_estimated_absorpt_t_min 0.566
_shelx_estimated_absorpt_t_max 0.856

loop_
_space_group_symop_operation_xyz
'x, y, z'
'-x, y+1/2, -z+1/2'
'-x, -y, -z'
'x, -y-1/2, z-1/2'

loop_
_atom_site_label
_atom_site_type_symbol
_atom_site_fract_x
_atom_site_fract_y
_atom_site_fract_z
_atom_site_U_iso_or_equiv
_atom_site_adp_type
_atom_site_occupancy
_atom_site_site_symmetry_order
_atom_site_calc_flag
_atom_site_refinement_flags_posn
_atom_site_refinement_flags_adp
_atom_site_refinement_flags_occupancy
CU1 Cu 0.75123(6) 0.4968(2) 0.62993(2) 0.0371(4) Uani 1 1 d . . .
N1 N 0.7521(4) 0.4913(13) 0.69434(18) 0.0343(12) Uani 1 1 d . . .
N2 N 0.7492(6) 0.4906(19) 0.8291(2) 0.064(2) Uani 1 1 d . . .
HN2A H 0.806142 0.554020 0.843900 0.077 Uiso 1 1 calc R U .
HN2B H 0.691393 0.425671 0.842271 0.077 Uiso 1 1 calc R U .
N3 N 0.7522(4) 0.4953(14) 0.56561(18) 0.0355(12) Uani 1 1 d . . .
N4 N 0.7494(5) 0.5040(18) 0.4306(2) 0.0564(17) Uani 1 1 d . . .
HN4A H 0.805752 0.577214 0.417025 0.068 Uiso 1 1 calc R U .
HN4B H 0.692412 0.434786 0.416291 0.068 Uiso 1 1 calc R U .
N5 N 0.8701(4) 0.1055(15) 0.63163(18) 0.0376(13) Uani 1 1 d . . .
N6 N 0.9613(4) 0.1796(17) 0.6247(2) 0.0434(14) Uani 1 1 d . . .
N7A N 1.0499(11) 0.266(16) 0.621(2) 0.076(13) Uani 0.77(15) 1 d . . P
N7B N 1.047(5) 0.13(3) 0.605(3) 0.058(15) Uani 0.23(15) 1 d . . P
N8 N 0.6328(4) 0.8911(15) 0.62911(19) 0.0403(14) Uani 1 1 d . . .
N9 N 0.5408(4) 0.8118(16) 0.62539(19) 0.0435(14) Uani 1 1 d . . .
N10A N 0.4506(10) 0.719(6) 0.6272(9) 0.072(7) Uani 0.65(4) 1 d . . P
N10B N 0.453246 0.802489 0.609344 0.064(10) Uani 0.35(4) 1 d . . P
C1 C 0.8389(5) 0.5895(17) 0.7186(2) 0.0364(15) Uani 1 1 d . . .
H1 H 0.901408 0.658201 0.704271 0.044 Uiso 1 1 calc R U .
C2 C 0.8414(5) 0.5952(17) 0.7625(2) 0.0381(15) Uani 1 1 d . . .
H2 H 0.904346 0.667918 0.777208 0.046 Uiso 1 1 calc R U .
C3 C 0.6614(5) 0.4033(17) 0.7167(2) 0.0349(14) Uani 1 1 d . . .
H3 H 0.598414 0.344569 0.701096 0.042 Uiso 1 1 calc R U .
C4 C 0.6585(5) 0.3973(17) 0.7609(2) 0.0383(16) Uani 1 1 d . . .
H4 H 0.595113 0.329247 0.774578 0.046 Uiso 1 1 calc R U .
C5 C 0.7506(6) 0.4931(17) 0.7858(2) 0.0401(15) Uani 1 1 d . . .
C6 C 0.8386(5) 0.6017(17) 0.5427(2) 0.0368(15) Uani 1 1 d . . .
H6 H 0.900379 0.675925 0.558128 0.044 Uiso 1 1 calc R U .
C7 C 0.8423(5) 0.6087(17) 0.4983(2) 0.0375(15) Uani 1 1 d . . .
H7 H 0.904646 0.685999 0.484445 0.045 Uiso 1 1 calc R U .
C8 C 0.7506(5) 0.4977(17) 0.4740(2) 0.0386(15) Uani 1 1 d . . .
C9 C 0.6583(5) 0.3878(17) 0.4977(2) 0.0378(15) Uani 1 1 d . . .
H9 H 0.595488 0.312356 0.483008 0.045 Uiso 1 1 calc R U .
C10 C 0.6620(5) 0.3929(16) 0.5421(2) 0.0340(14) Uani 1 1 d . . .
H10 H 0.600327 0.323561 0.556881 0.041 Uiso 1 1 calc R U .

loop_
_atom_site_aniso_label
_atom_site_aniso_U_11
_atom_site_aniso_U_22
_atom_site_aniso_U_33
_atom_site_aniso_U_23
_atom_site_aniso_U_13
_atom_site_aniso_U_12
CU1 0.0314(5) 0.0386(5) 0.0410(6) 0.0017(4) -0.0020(3) 0.0071(3)
N1 0.029(3) 0.027(3) 0.047(3) 0.001(2) 0.000(2) 0.004(2)
N2 0.064(4) 0.086(5) 0.043(4) -0.007(4) -0.003(3) -0.021(4)
N3 0.039(3) 0.028(3) 0.040(3) 0.006(2) -0.004(2) 0.008(2)
N4 0.046(3) 0.076(5) 0.047(4) 0.002(3) -0.001(3) -0.018(3)
N5 0.029(3) 0.033(3) 0.050(3) 0.005(2) 0.000(2) 0.008(2)
N6 0.030(3) 0.042(3) 0.057(4) 0.014(3) -0.008(3) 0.010(3)
N7A 0.020(5) 0.067(19) 0.14(3) 0.02(2) 0.004(7) 0.000(6)
N7B 0.06(3) 0.03(3) 0.08(4) -0.01(2) 0.00(2) -0.006(18)
N8 0.028(3) 0.035(3) 0.057(4) -0.003(3) -0.010(2) 0.002(2)
N9 0.030(3) 0.042(3) 0.059(4) -0.016(3) -0.003(3) 0.005(2)
N10A 0.036(7) 0.082(11) 0.099(17) -0.001(11) -0.003(6) -0.002(6)
N10B 0.015(10) 0.072(19) 0.10(2) -0.013(17) -0.004(11) -0.012(10)
C1 0.031(3) 0.027(3) 0.052(4) 0.002(3) 0.002(3) -0.004(2)
C2 0.038(3) 0.028(3) 0.048(4) -0.002(3) -0.007(3) -0.006(3)
C3 0.026(3) 0.032(3) 0.046(4) 0.001(3) -0.002(3) -0.001(2)
C4 0.031(3) 0.030(3) 0.054(4) 0.001(3) 0.003(3) -0.005(3)
C5 0.051(4) 0.024(3) 0.045(4) 0.003(3) -0.004(3) -0.002(3)
C6 0.032(3) 0.023(3) 0.056(4) -0.002(3) -0.005(3) 0.001(2)
C7 0.033(3) 0.026(3) 0.054(4) 0.004(3) -0.001(3) 0.001(3)
C8 0.043(4) 0.027(3) 0.045(4) -0.004(3) 0.003(3) -0.002(3)
C9 0.029(3) 0.031(3) 0.054(4) -0.002(3) -0.006(3) -0.004(3)
C10 0.027(3) 0.023(3) 0.052(4) 0.000(3) -0.003(3) 0.002(2)

loop_
_atom_type_symbol
_atom_type_description
_atom_type_scat_dispersion_real
_atom_type_scat_dispersion_imag
_atom_type_scat_source
C C 0.0033 0.0016 'International Tables Vol C Tables 4.2.6.8 and 6.1.1.4'
H H 0.0000 0.0000 'International Tables Vol C Tables 4.2.6.8 and 6.1.1.4'
N N 0.0061 0.0033 'International Tables Vol C Tables 4.2.6.8 and 6.1.1.4'
Cu Cu 0.3201 1.2651 'International Tables Vol C Tables 4.2.6.8 and 6.1.1.4'

loop_
_geom_angle_atom_site_label_1
_geom_angle_atom_site_label_2
_geom_angle_atom_site_label_3
_geom_angle
_geom_angle_publ_flag
N3 CU1 N1 179.02(19) y
N3 CU1 N5 90.3(2) y
N1 CU1 N5 88.8(2) y
N3 CU1 N8 90.5(2) y
N1 CU1 N8 90.5(2) y
N5 CU1 N8 179.2(2) y
C1 N1 C3 115.7(6) ?
C1 N1 CU1 122.8(4) ?
C3 N1 CU1 121.4(4) ?
C5 N2 HN2A 120.0 ?
C5 N2 HN2B 120.0 ?
HN2A N2 HN2B 120.0 ?
C6 N3 C10 116.3(6) ?
C6 N3 CU1 123.1(5) ?
C10 N3 CU1 120.7(5) ?
C8 N4 HN4A 120.0 ?
C8 N4 HN4B 120.0 ?
HN4A N4 HN4B 120.0 ?
N6 N5 CU1 121.9(5) ?
N7A N6 N5 175(4) ?
N7A N6 N7B 33(2) ?
N5 N6 N7B 152(6) ?
N7B N7A N6 81(7) ?
N7A N7B N6 66(7) ?
N9 N8 CU1 121.6(5) ?
N10A N9 N8 171.2(16) ?
N10A N9 N10B 31.1(14) ?
N8 N9 N10B 157.5(7) ?
N10B N10A N9 75.8(17) ?
N10A N10B N9 73.1(12) ?
N1 C1 C2 124.2(6) ?
N1 C1 H1 117.9 ?
C2 C1 H1 117.9 ?
C1 C2 C5 120.7(6) ?
C1 C2 H2 119.7 ?
C5 C2 H2 119.7 ?
C4 C3 N1 123.2(6) ?
C4 C3 H3 118.4 ?
N1 C3 H3 118.4 ?
C3 C4 C5 120.4(6) ?
C3 C4 H4 119.8 ?
C5 C4 H4 119.8 ?
N2 C5 C2 123.0(7) ?
N2 C5 C4 121.3(7) ?
C2 C5 C4 115.7(6) ?
N3 C6 C7 124.9(6) ?
N3 C6 H6 117.5 ?
C7 C6 H6 117.5 ?
C6 C7 C8 119.0(6) ?
C6 C7 H7 120.5 ?
C8 C7 H7 120.5 ?
N4 C8 C7 121.4(6) ?
N4 C8 C9 121.8(6) ?
C7 C8 C9 116.8(6) ?
C10 C9 C8 120.0(6) ?
C10 C9 H9 120.0 ?
C8 C9 H9 120.0 ?
N3 C10 C9 123.0(6) ?
N3 C10 H10 118.5 ?
C9 C10 H10 118.5 ?

loop_
_geom_bond_atom_site_label_1
_geom_bond_atom_site_label_2
_geom_bond_distance
_geom_bond_publ_flag
CU1 N3 1.984(6) y
CU1 N1 1.986(6) y
CU1 N5 2.033(5) y
CU1 N8 2.037(5) y
N1 C1 1.341(8) ?
N1 C3 1.365(8) ?
N2 C5 1.338(9) ?
N2 HN2A 0.8600 ?
N2 HN2B 0.8600 ?
N3 C6 1.346(8) ?
N3 C10 1.368(8) ?
N4 C8 1.337(9) ?
N4 HN4A 0.8600 ?
N4 HN4B 0.8600 ?
N5 N6 1.181(7) ?
N6 N7A 1.15(2) ?
N6 N7B 1.23(7) ?
N7A N7B 0.68(6) ?
N8 N9 1.174(7) ?
N9 N10A 1.165(14) ?
N9 N10B 1.180(5) ?
N10A N10B 0.63(3) ?
C1 C2 1.354(9) ?
C1 H1 0.9300 ?
C2 C5 1.393(9) ?
C2 H2 0.9300 ?
C3 C4 1.363(9) ?
C3 H3 0.9300 ?
C4 C5 1.401(9) ?
C4 H4 0.9300 ?
C6 C7 1.372(10) ?
C6 H6 0.9300 ?
C7 C8 1.402(9) ?
C7 H7 0.9300 ?
C8 C9 1.422(9) ?
C9 C10 1.369(9) ?
C9 H9 0.9300 ?
C10 H10 0.9300 ?

loop_
_geom_hbond_atom_site_label_D
_geom_hbond_atom_site_label_H
_geom_hbond_atom_site_label_A
_geom_hbond_distance_DH
_geom_hbond_distance_HA
_geom_hbond_distance_DA
_geom_hbond_angle_DHA
_geom_hbond_site_symmetry_A
N2 HN2A N7A_$1 0.86 2.20 3.06(2) 174.8 2_756
N2 HN2A N7B_$1 0.86 2.38 3.23(7) 168.4 2_756
N2 HN2B N10A_$2 0.86 2.14 2.997(18) 175.3 2_646
N2 HN2B N10B_$2 0.86 2.39 3.240(7) 168.9 2_646
N4 HN4A N7A_$3 0.86 2.22 3.08(2) 176.2 3_766
N4 HN4A N7B_$3 0.86 2.22 3.06(6) 166.2 3_766
N4 HN4B N10A_$4 0.86 2.26 3.121(17) 174.3 3_666
N4 HN4B N10B_$4 0.86 2.13 2.978(6) 169.5 3_666

loop_
_geom_torsion_atom_site_label_1
_geom_torsion_atom_site_label_2
_geom_torsion_atom_site_label_3
_geom_torsion_atom_site_label_4
_geom_torsion
CU1 N5 N6 N7B -127(7)
N5 N6 N7B N7A -177.1(18)
CU1 N8 N9 N10B -117.8(14)
N8 N9 N10B N10A -176(2)
C3 N1 C1 C2 1.8(9)
CU1 N1 C1 C2 178.8(5)
N1 C1 C2 C5 0.4(10)
C1 N1 C3 C4 -2.9(9)
CU1 N1 C3 C4 -179.8(5)
N1 C3 C4 C5 1.6(10)
C1 C2 C5 N2 179.4(7)
C1 C2 C5 C4 -1.7(9)
C3 C4 C5 N2 179.7(6)
C3 C4 C5 C2 0.7(9)
C10 N3 C6 C7 -0.9(9)
CU1 N3 C6 C7 -179.2(5)
N3 C6 C7 C8 -0.1(9)
C6 C7 C8 N4 179.1(6)
C6 C7 C8 C9 0.7(9)
N4 C8 C9 C10 -178.6(6)
C7 C8 C9 C10 -0.1(9)
C6 N3 C10 C9 1.5(9)
CU1 N3 C10 C9 179.9(5)
C8 C9 C10 N3 -1.0(9)
